data_7704181
loop_
_publ_author_name
'Guo, Zhiqiang'
'Pang, Tengfei'
'Wang, Yakong'
'Zhang, Yongbin'
'Wei, Xuehong'

_publ_section_title
;
 Alkali-metal organomagnesiate complexes as catalysts for highly
 chemoselective crossed-Tishchenko reactions.
;
_journal_issue 19
_journal_name_full 'Dalton transactions (Cambridge, England : 2003)'
_journal_page_first 6418
_journal_page_last 6424
_journal_paper_doi 10.1039/d0dt01114b
_journal_volume 49
_journal_year 2020
_chemical_formula_sum 'C14 H11 Br O2'
_chemical_formula_weight 291.14
_space_group_crystal_system triclinic
_space_group_IT_number 2
_space_group_name_Hall '-P 1'
_space_group_name_H-M_alt 'P -1'
_atom_sites_solution_hydrogens geom
_audit_creation_method SHELXL-2018/3
_audit_update_record
;
2020-04-20 deposited with the CCDC.	2020-04-23 downloaded from the CCDC.
;
_cell_angle_alpha 76.231(6)
_cell_angle_beta 81.102(5)
_cell_angle_gamma 84.399(5)
_cell_formula_units_Z 2
_cell_length_a 8.2096(12)
_cell_length_b 8.2608(12)
_cell_length_c 9.3910(13)
_cell_measurement_reflns_used 6485
_cell_measurement_temperature 296(2)
_cell_measurement_theta_max 28.29
_cell_measurement_theta_min 2.99
_cell_volume 609.90(15)
_computing_data_collection 'Bruker APEX2'
_computing_molecular_graphics 'Bruker SHELXTL'
_computing_publication_material 'Bruker SHELXTL'
_computing_structure_refinement 'SHELXL-2018/3 (Sheldrick, 2018)'
_computing_structure_solution 'SHELXT 2014/5 (Sheldrick, 2014)'
_diffrn_ambient_temperature 296(2)
_diffrn_measured_fraction_theta_full 0.985
_diffrn_measured_fraction_theta_max 0.985
_diffrn_measurement_device_type 'Bruker APEX-II CCD'
_diffrn_measurement_method '\f and \w scans'
_diffrn_radiation_type MoK\a
_diffrn_radiation_wavelength 0.71076
_diffrn_reflns_av_R_equivalents 0.0501
_diffrn_reflns_av_unetI/netI 0.0383
_diffrn_reflns_Laue_measured_fraction_full 0.985
_diffrn_reflns_Laue_measured_fraction_max 0.985
_diffrn_reflns_limit_h_max 9
_diffrn_reflns_limit_h_min -9
_diffrn_reflns_limit_k_max 9
_diffrn_reflns_limit_k_min -9
_diffrn_reflns_limit_l_max 11
_diffrn_reflns_limit_l_min -11
_diffrn_reflns_number 9515
_diffrn_reflns_point_group_measured_fraction_full 0.985
_diffrn_reflns_point_group_measured_fraction_max 0.985
_diffrn_reflns_theta_full 24.997
_diffrn_reflns_theta_max 24.997
_diffrn_reflns_theta_min 2.992
_exptl_absorpt_coefficient_mu 3.356
_exptl_crystal_colour colorless
_exptl_crystal_density_diffrn 1.585
_exptl_crystal_description block
_exptl_crystal_F_000 292
_exptl_crystal_size_max 0.310
_exptl_crystal_size_mid 0.300
_exptl_crystal_size_min 0.250
_refine_diff_density_max 0.497
_refine_diff_density_min -0.455
_refine_diff_density_rms 0.063
_refine_ls_extinction_coef 0.036(8)
_refine_ls_extinction_expression Fc^*^=kFc[1+0.001xFc^2^\l^3^/sin(2\q)]^-1/4^
_refine_ls_extinction_method 'SHELXL-2018/3 (Sheldrick 2018)'
_refine_ls_goodness_of_fit_ref 1.129
_refine_ls_hydrogen_treatment constr
_refine_ls_matrix_type full
_refine_ls_number_parameters 155
_refine_ls_number_reflns 2107
_refine_ls_number_restraints 0
_refine_ls_restrained_S_all 1.129
_refine_ls_R_factor_all 0.0567
_refine_ls_R_factor_gt 0.0448
_refine_ls_shift/su_max 0.000
_refine_ls_shift/su_mean 0.000
_refine_ls_structure_factor_coef Fsqd
_refine_ls_weighting_details 'w=1/[\s^2^(Fo^2^)+0.9201P] where P=(Fo^2^+2Fc^2^)/3'
_refine_ls_weighting_scheme calc
_refine_ls_wR_factor_gt 0.0859
_refine_ls_wR_factor_ref 0.0899
_reflns_Friedel_coverage 0.000
_reflns_number_gt 1771
_reflns_number_total 2107
_reflns_threshold_expression 'I > 2\s(I)'
_cod_data_source_file d0dt01114b2.cif
_cod_data_source_block mo_171228a_0m
_cod_depositor_comments 'Adding full bibliography for 7704180--7704184.cif.'
_cod_database_code 7704181
_shelx_shelxl_version_number 2018/3
_shelx_space_group_comment
;
The symmetry employed for this shelxl refinement is uniquely defined
by the following loop, which should always be used as a source of
symmetry information in preference to the above space-group names.
They are only intended as comments.
;
_shelx_estimated_absorpt_t_min 0.423
_shelx_estimated_absorpt_t_max 0.488

loop_
_space_group_symop_operation_xyz
'x, y, z'
'-x, -y, -z'

loop_
_atom_site_label
_atom_site_type_symbol
_atom_site_fract_x
_atom_site_fract_y
_atom_site_fract_z
_atom_site_U_iso_or_equiv
_atom_site_adp_type
_atom_site_occupancy
_atom_site_site_symmetry_order
_atom_site_calc_flag
_atom_site_refinement_flags_posn
_atom_site_refinement_flags_adp
_atom_site_refinement_flags_occupancy
_atom_site_disorder_assembly
_atom_site_disorder_group
Br1 Br 0.19020(5) 0.82660(6) 0.94468(5) 0.0638(3) Uani 1 1 d . . . . .
O2 O 0.6865(3) 1.0199(3) 0.7171(3) 0.0438(6) Uani 1 1 d . . . . .
O1 O 0.5783(3) 1.1890(4) 0.5270(3) 0.0598(8) Uani 1 1 d . . . . .
C7 C 0.6955(4) 1.1390(4) 0.5909(4) 0.0391(8) Uani 1 1 d . . . . .
C14 C 0.4026(4) 0.7581(4) 1.0021(4) 0.0397(8) Uani 1 1 d . . . . .
C10 C 0.6943(4) 0.7695(5) 0.9624(4) 0.0466(9) Uani 1 1 d . . . . .
H10 H 0.790708 0.811237 0.905713 0.056 Uiso 1 1 calc R U . . .
C1 C 0.8639(4) 1.1979(4) 0.5438(4) 0.0381(8) Uani 1 1 d . . . . .
C9 C 0.5423(4) 0.8260(4) 0.9143(4) 0.0384(8) Uani 1 1 d . . . . .
C8 C 0.5272(4) 0.9565(5) 0.7734(4) 0.0426(8) Uani 1 1 d . . . . .
H8A H 0.488975 0.907523 0.701310 0.051 Uiso 1 1 calc R U . . .
H8B H 0.448059 1.046341 0.793056 0.051 Uiso 1 1 calc R U . . .
C2 C 0.8973(5) 1.3058(5) 0.4066(4) 0.0498(9) Uani 1 1 d . . . . .
H2 H 0.813904 1.340385 0.347294 0.060 Uiso 1 1 calc R U . . .
C12 C 0.5628(5) 0.5879(5) 1.1785(5) 0.0589(11) Uani 1 1 d . . . . .
H12 H 0.569860 0.508685 1.266529 0.071 Uiso 1 1 calc R U . . .
C6 C 0.9904(4) 1.1481(5) 0.6290(4) 0.0499(10) Uani 1 1 d . . . . .
H6 H 0.970413 1.075399 0.721151 0.060 Uiso 1 1 calc R U . . .
C11 C 0.7034(5) 0.6518(5) 1.0937(5) 0.0565(10) Uani 1 1 d . . . . .
H11 H 0.805727 0.615691 1.124670 0.068 Uiso 1 1 calc R U . . .
C3 C 1.0521(5) 1.3618(6) 0.3578(5) 0.0628(12) Uani 1 1 d . . . . .
H3 H 1.072807 1.434104 0.265531 0.075 Uiso 1 1 calc R U . . .
C13 C 0.4104(5) 0.6415(5) 1.1330(4) 0.0521(10) Uani 1 1 d . . . . .
H13 H 0.314440 0.599229 1.190134 0.063 Uiso 1 1 calc R U . . .
C5 C 1.1460(5) 1.2047(5) 0.5791(5) 0.0591(11) Uani 1 1 d . . . . .
H5 H 1.230229 1.169761 0.637376 0.071 Uiso 1 1 calc R U . . .
C4 C 1.1770(5) 1.3128(5) 0.4432(5) 0.0591(11) Uani 1 1 d . . . . .
H4 H 1.281669 1.352156 0.409691 0.071 Uiso 1 1 calc R U . . .

loop_
_atom_site_aniso_label
_atom_site_aniso_U_11
_atom_site_aniso_U_22
_atom_site_aniso_U_33
_atom_site_aniso_U_23
_atom_site_aniso_U_13
_atom_site_aniso_U_12
Br1 0.0407(3) 0.0815(4) 0.0670(4) -0.0038(2) -0.01714(19) -0.00974(19)
O2 0.0379(13) 0.0518(15) 0.0377(13) 0.0024(11) -0.0116(10) -0.0046(11)
O1 0.0430(15) 0.078(2) 0.0524(16) 0.0074(14) -0.0215(13) -0.0055(13)
C7 0.0393(19) 0.046(2) 0.0323(18) -0.0070(16) -0.0109(15) 0.0003(15)
C14 0.0422(19) 0.039(2) 0.0426(19) -0.0128(16) -0.0120(15) -0.0047(15)
C10 0.040(2) 0.049(2) 0.050(2) -0.0058(18) -0.0092(16) -0.0029(16)
C1 0.0394(18) 0.038(2) 0.0365(18) -0.0065(15) -0.0101(15) 0.0035(14)
C9 0.0431(19) 0.039(2) 0.0354(18) -0.0106(15) -0.0104(15) -0.0023(15)
C8 0.0388(19) 0.051(2) 0.0375(19) -0.0033(16) -0.0112(15) -0.0053(16)
C2 0.044(2) 0.057(2) 0.041(2) 0.0040(18) -0.0112(16) 0.0027(17)
C12 0.064(3) 0.053(3) 0.054(2) 0.0064(19) -0.018(2) -0.001(2)
C6 0.044(2) 0.058(2) 0.043(2) 0.0047(18) -0.0161(17) -0.0042(17)
C11 0.050(2) 0.053(3) 0.063(3) -0.002(2) -0.020(2) 0.0043(19)
C3 0.055(3) 0.070(3) 0.050(2) 0.009(2) -0.002(2) -0.006(2)
C13 0.053(2) 0.050(2) 0.048(2) 0.0013(18) -0.0069(18) -0.0110(18)
C5 0.041(2) 0.071(3) 0.061(3) 0.001(2) -0.0199(19) -0.0024(19)
C4 0.039(2) 0.063(3) 0.067(3) 0.000(2) -0.0023(19) -0.0050(18)

loop_
_atom_type_symbol
_atom_type_description
_atom_type_scat_dispersion_real
_atom_type_scat_dispersion_imag
_atom_type_scat_source
C C 0.0033 0.0016 'International Tables Vol C Tables 4.2.6.8 and 6.1.1.4'
O O 0.0106 0.0060 'International Tables Vol C Tables 4.2.6.8 and 6.1.1.4'
Br Br -0.2901 2.4595 'International Tables Vol C Tables 4.2.6.8 and 6.1.1.4'
H H 0.0000 0.0000 'International Tables Vol C Tables 4.2.6.8 and 6.1.1.4'

loop_
_geom_angle_atom_site_label_1
_geom_angle_atom_site_label_2
_geom_angle_atom_site_label_3
_geom_angle
_geom_angle_site_symmetry_1
_geom_angle_site_symmetry_3
_geom_angle_publ_flag
C7 O2 C8 116.2(2) . . ?
O1 C7 O2 122.6(3) . . ?
O1 C7 C1 125.5(3) . . ?
O2 C7 C1 111.9(3) . . ?
C13 C14 C9 122.4(3) . . ?
C13 C14 Br1 117.4(3) . . ?
C9 C14 Br1 120.2(3) . . ?
C11 C10 C9 120.7(3) . . ?
C6 C1 C2 118.4(3) . . ?
C6 C1 C7 123.0(3) . . ?
C2 C1 C7 118.6(3) . . ?
C14 C9 C10 117.3(3) . . ?
C14 C9 C8 120.5(3) . . ?
C10 C9 C8 122.2(3) . . ?
O2 C8 C9 108.2(3) . . ?
C3 C2 C1 120.5(3) . . ?
C11 C12 C13 119.9(4) . . ?
C5 C6 C1 120.8(3) . . ?
C12 C11 C10 120.6(4) . . ?
C2 C3 C4 120.9(4) . . ?
C14 C13 C12 119.2(4) . . ?
C4 C5 C6 120.2(4) . . ?
C3 C4 C5 119.3(4) . . ?

loop_
_geom_bond_atom_site_label_1
_geom_bond_atom_site_label_2
_geom_bond_distance
_geom_bond_site_symmetry_2
_geom_bond_publ_flag
Br1 C14 1.898(3) . ?
O2 C7 1.345(4) . ?
O2 C8 1.433(4) . ?
O1 C7 1.200(4) . ?
C7 C1 1.478(5) . ?
C14 C13 1.375(5) . ?
C14 C9 1.386(5) . ?
C10 C11 1.383(5) . ?
C10 C9 1.393(5) . ?
C1 C6 1.380(5) . ?
C1 C2 1.386(5) . ?
C9 C8 1.508(5) . ?
C2 C3 1.369(5) . ?
C12 C11 1.371(6) . ?
C12 C13 1.382(5) . ?
C6 C5 1.377(5) . ?
C3 C4 1.370(6) . ?
C5 C4 1.375(5) . ?
